data_4023533
loop_
_publ_author_name
'Gerald Schwab'
'Daniel Stern'
'Dietmar Stalke'

_publ_contact_author 'Prof. Dr. Dietmar Stalke'
_publ_contact_author_email dstalke@chemie.uni-goettingen.de
_publ_section_title
;
 Structural and Variable-Temperature NMR Studies of
 9-Diisopropylphosphanylanthracenes and
 9,10-Bis(diisopropylphosphanyl)anthracenes
 and Their Oxidation Products
;
_journal_name_full 'Journal of Organic Chemistry'
_journal_page_first 5242
_journal_page_last 5247
_journal_paper_doi 10.1021/jo800294e
_journal_volume 73
_journal_year 2008
_chemical_formula_sum 'C20 H22 Br P'
_chemical_formula_weight 373.26
_chemical_name_common Br(C14H8)PiPr2
_chemical_name_systematic 9-Bromo-10-diisopropylphosphanylanthracene
_space_group_IT_number 14
_symmetry_cell_setting monoclinic
_symmetry_space_group_name_Hall '-P 2yn'
_symmetry_space_group_name_H-M 'P 1 21/n 1'
_atom_sites_solution_hydrogens geom
_atom_sites_solution_primary direct
_atom_sites_solution_secondary difmap
_audit_creation_method SHELXL-97
_cell_angle_alpha 90.00
_cell_angle_beta 93.059(2)
_cell_angle_gamma 90.00
_cell_formula_units_Z 8
_cell_length_a 8.3327(7)
_cell_length_b 15.5570(13)
_cell_length_c 27.197(2)
_cell_measurement_reflns_used 5792
_cell_measurement_temperature 173(2)
_cell_measurement_theta_max 27.68
_cell_measurement_theta_min 2.52
_cell_volume 3520.6(5)
_computing_cell_refinement 'SAINT V7.23A'
_computing_data_collection 'APEX2 v2.1-4'
_computing_data_reduction 'SAINT V7.23A'
_computing_molecular_graphics 'XP in SHELXTL ver. 6.12'
_computing_publication_material 'XP in SHELXTL ver. 6.12'
_computing_structure_refinement 'SHELXL in SHELXTL ver. 6.12'
_computing_structure_solution 'SHELXS in SHELXTL ver. 6.12'
_diffrn_ambient_temperature 173(2)
_diffrn_measured_fraction_theta_full 0.991
_diffrn_measured_fraction_theta_max 0.991
_diffrn_measurement_device_type
;
'Bruker TXS-Mo rotating anode with APEX II detector'
;
_diffrn_measurement_method 'omega scans'
_diffrn_radiation_monochromator 'INCOATEC Helios mirror optics'
_diffrn_radiation_source 'Bruker TXS-Mo rotating anode'
_diffrn_radiation_type MoK\a
_diffrn_radiation_wavelength 0.71073
_diffrn_reflns_av_R_equivalents 0.0256
_diffrn_reflns_av_sigmaI/netI 0.0309
_diffrn_reflns_limit_h_max 10
_diffrn_reflns_limit_h_min -10
_diffrn_reflns_limit_k_max 19
_diffrn_reflns_limit_k_min 0
_diffrn_reflns_limit_l_max 33
_diffrn_reflns_limit_l_min 0
_diffrn_reflns_number 20298
_diffrn_reflns_theta_full 26.34
_diffrn_reflns_theta_max 26.34
_diffrn_reflns_theta_min 1.50
_exptl_absorpt_coefficient_mu 2.421
_exptl_absorpt_correction_T_max 0.99
_exptl_absorpt_correction_T_min 0.87
_exptl_absorpt_correction_type empirical
_exptl_absorpt_process_details SADABS-2004/1
_exptl_crystal_colour yellow
_exptl_crystal_density_diffrn 1.408
_exptl_crystal_density_method 'not measured'
_exptl_crystal_description plate
_exptl_crystal_F_000 1536
_exptl_crystal_size_max 0.2
_exptl_crystal_size_mid 0.2
_exptl_crystal_size_min 0.05
_refine_diff_density_max 0.710
_refine_diff_density_min -0.626
_refine_diff_density_rms 0.072
_refine_ls_extinction_method none
_refine_ls_goodness_of_fit_ref 1.064
_refine_ls_hydrogen_treatment mixed
_refine_ls_matrix_type full
_refine_ls_number_parameters 473
_refine_ls_number_reflns 7113
_refine_ls_number_restraints 75
_refine_ls_restrained_S_all 1.060
_refine_ls_R_factor_all 0.0512
_refine_ls_R_factor_gt 0.0373
_refine_ls_shift/su_max 0.003
_refine_ls_shift/su_mean 0.000
_refine_ls_structure_factor_coef Fsqd
_refine_ls_weighting_details 'calc w=1/[\s^2^(Fo^2^)+(0.0475P)^2^+2.5647P] where P=(Fo^2^+2Fc^2^)/3'
_refine_ls_weighting_scheme calc
_refine_ls_wR_factor_gt 0.0918
_refine_ls_wR_factor_ref 0.0961
_reflns_number_gt 5701
_reflns_number_total 7113
_reflns_threshold_expression >2sigma(I)
_cod_data_source_file jo800294e-File004.cif
_cod_data_source_block 2a
_cod_original_sg_symbol_H-M 'P 21/n'
_cod_database_code 4023533

loop_
_symmetry_equiv_pos_as_xyz
'x, y, z'
'-x+1/2, y+1/2, -z+1/2'
'-x, -y, -z'
'x-1/2, -y-1/2, z-1/2'

loop_
_atom_site_label
_atom_site_type_symbol
_atom_site_fract_x
_atom_site_fract_y
_atom_site_fract_z
_atom_site_U_iso_or_equiv
_atom_site_adp_type
_atom_site_occupancy
_atom_site_symmetry_multiplicity
_atom_site_calc_flag
_atom_site_refinement_flags
_atom_site_disorder_assembly
_atom_site_disorder_group
Br1 Br 1.08657(3) 0.541780(17) 0.225042(10) 0.02969(9) Uani 1 1 d . . .
Br2 Br -0.08752(3) 1.043677(18) 0.265860(11) 0.03514(10) Uani 1 1 d . . .
C1 C 0.9823(3) 0.62289(16) 0.18092(10) 0.0244(6) Uani 1 1 d . A .
C2 C 0.8880(3) 0.68747(17) 0.20050(11) 0.0309(6) Uani 1 1 d . . .
C3 C 0.8715(3) 0.69709(19) 0.25218(13) 0.0379(7) Uani 1 1 d . . .
H3 H 0.9242 0.6580 0.2745 0.045 Uiso 1 1 calc R . .
C4 C 0.7802(4) 0.7622(2) 0.26985(17) 0.0555(11) Uani 1 1 d . . .
H4 H 0.7702 0.7686 0.3043 0.067 Uiso 1 1 calc R . .
C5 C 0.7004(4) 0.8200(2) 0.2363(2) 0.0741(16) Uani 1 1 d . . .
H5 H 0.6376 0.8653 0.2486 0.089 Uiso 1 1 calc R . .
C6 C 0.7124(4) 0.8116(2) 0.1873(2) 0.0658(13) Uani 1 1 d . . .
H6 H 0.6575 0.8516 0.1661 0.079 Uiso 1 1 calc R . .
C7 C 0.8038(3) 0.74540(19) 0.16627(15) 0.0452(9) Uani 1 1 d . A .
C8 C 0.8141(3) 0.7357(2) 0.11457(15) 0.0494(10) Uani 1 1 d . . .
C9 C 0.9168(3) 0.6722(2) 0.09672(12) 0.0380(8) Uani 1 1 d . A .
C10 C 0.9436(5) 0.6607(3) 0.04475(13) 0.0557(11) Uani 1 1 d . . .
H10 H 0.8871 0.6966 0.0215 0.067 Uiso 1 1 calc R A .
C11 C 1.0452(5) 0.6011(3) 0.02821(13) 0.0532(10) Uani 1 1 d . A .
H11 H 1.0613 0.5968 -0.0060 0.064 Uiso 1 1 calc R . .
C12 C 1.1275(4) 0.5455(2) 0.06148(12) 0.0446(8) Uani 1 1 d . . .
H12 H 1.1980 0.5033 0.0495 0.053 Uiso 1 1 calc R A .
C13 C 1.1074(3) 0.55120(18) 0.11069(10) 0.0304(6) Uani 1 1 d . A .
H13 H 1.1632 0.5123 0.1324 0.036 Uiso 1 1 calc R . .
C14 C 1.0043(3) 0.61431(17) 0.13043(10) 0.0274(6) Uani 1 1 d . . .
C21 C 0.0113(3) 0.94943(16) 0.30107(10) 0.0232(5) Uani 1 1 d . . .
C22 C 0.1051(3) 0.89172(16) 0.27539(9) 0.0211(5) Uani 1 1 d . . .
C23 C 0.1216(3) 0.89725(18) 0.22304(9) 0.0266(6) Uani 1 1 d . . .
H23 H 0.0688 0.9423 0.2050 0.032 Uiso 1 1 calc R . .
C24 C 0.2109(3) 0.83962(19) 0.19897(10) 0.0296(6) Uani 1 1 d . . .
H24 H 0.2181 0.8437 0.1643 0.035 Uiso 1 1 calc R . .
C25 C 0.2936(3) 0.77307(17) 0.22560(10) 0.0254(6) Uani 1 1 d . . .
H25 H 0.3569 0.7331 0.2087 0.031 Uiso 1 1 calc R . .
C26 C 0.2827(3) 0.76628(17) 0.27513(9) 0.0233(5) Uani 1 1 d . . .
H26 H 0.3405 0.7218 0.2922 0.028 Uiso 1 1 calc R . .
C27 C 0.1875(3) 0.82355(16) 0.30261(9) 0.0199(5) Uani 1 1 d . . .
C28 C 0.1711(3) 0.81470(16) 0.35423(9) 0.0205(5) Uani 1 1 d . . .
C29 C 0.0690(3) 0.87221(16) 0.37839(9) 0.0219(5) Uani 1 1 d . . .
C30 C 0.0413(3) 0.86532(17) 0.43015(10) 0.0265(6) Uani 1 1 d . . .
H30 H 0.0944 0.8214 0.4490 0.032 Uiso 1 1 calc R . .
C31 C -0.0594(3) 0.92030(19) 0.45281(10) 0.0316(6) Uani 1 1 d . . .
H31 H -0.0756 0.9137 0.4869 0.038 Uiso 1 1 calc R . .
C32 C -0.1393(3) 0.98667(18) 0.42604(11) 0.0322(7) Uani 1 1 d . . .
H32 H -0.2092 1.0243 0.4422 0.039 Uiso 1 1 calc R . .
C33 C -0.1171(3) 0.99736(17) 0.37719(11) 0.0277(6) Uani 1 1 d . . .
H33 H -0.1711 1.0428 0.3598 0.033 Uiso 1 1 calc R . .
C34 C -0.0133(3) 0.94097(16) 0.35130(10) 0.0224(5) Uani 1 1 d . . .
P2 P 0.27007(9) 0.72974(5) 0.39340(2) 0.02617(17) Uani 1 1 d D . .
C35 C 0.1822(3) 0.63104(17) 0.36321(10) 0.0308(6) Uani 1 1 d D . .
H35 H 0.1856 0.6370 0.3267 0.037 Uiso 1 1 calc R . .
C36 C 0.0066(4) 0.6251(2) 0.37712(12) 0.0447(8) Uani 1 1 d D . .
H36A H -0.0445 0.5752 0.3608 0.067 Uiso 1 1 calc R . .
H36B H -0.0506 0.6775 0.3666 0.067 Uiso 1 1 calc R . .
H36C H 0.0027 0.6187 0.4129 0.067 Uiso 1 1 calc R . .
C37 C 0.2743(5) 0.55028(19) 0.37985(12) 0.0468(9) Uani 1 1 d D . .
H37A H 0.2810 0.5475 0.4159 0.070 Uiso 1 1 calc R . .
H37B H 0.3830 0.5523 0.3677 0.070 Uiso 1 1 calc R . .
H37C H 0.2181 0.4993 0.3666 0.070 Uiso 1 1 calc R . .
C38 C 0.4884(3) 0.73270(19) 0.38051(10) 0.0325(7) Uani 1 1 d D . .
H38 H 0.5071 0.7010 0.3494 0.039 Uiso 1 1 calc R . .
C39 C 0.5436(3) 0.82586(19) 0.37630(11) 0.0369(7) Uani 1 1 d D . .
H39A H 0.5063 0.8591 0.4041 0.055 Uiso 1 1 calc R . .
H39B H 0.4987 0.8505 0.3454 0.055 Uiso 1 1 calc R . .
H39C H 0.6612 0.8278 0.3767 0.055 Uiso 1 1 calc R . .
C40 C 0.5817(4) 0.6896(2) 0.42418(11) 0.0471(9) Uani 1 1 d D . .
H40A H 0.6969 0.6908 0.4187 0.071 Uiso 1 1 calc R . .
H40B H 0.5462 0.6298 0.4270 0.071 Uiso 1 1 calc R . .
H40C H 0.5612 0.7206 0.4546 0.071 Uiso 1 1 calc R . .
P1 P 0.67754(18) 0.82625(10) 0.09054(6) 0.0193(5) Uani 0.421(2) 1 d PD A 1
C15 C 0.8005(8) 0.8770(4) 0.0432(3) 0.0238(15) Uani 0.421(2) 1 d PD A 1
H15 H 0.7982 0.8397 0.0132 0.029 Uiso 0.421(2) 1 calc PR A 1
C16 C 0.9744(16) 0.8891(19) 0.0626(10) 0.043(6) Uani 0.421(2) 1 d PD A 1
H16A H 1.0289 0.9290 0.0412 0.065 Uiso 0.421(2) 1 calc PR A 1
H16B H 1.0298 0.8335 0.0631 0.065 Uiso 0.421(2) 1 calc PR A 1
H16C H 0.9760 0.9125 0.0961 0.065 Uiso 0.421(2) 1 calc PR A 1
C17 C 0.7293(17) 0.9650(10) 0.0295(8) 0.031(3) Uani 0.421(2) 1 d PD A 1
H17A H 0.7353 1.0024 0.0586 0.047 Uiso 0.421(2) 1 calc PR A 1
H17B H 0.6168 0.9581 0.0178 0.047 Uiso 0.421(2) 1 calc PR A 1
H17C H 0.7903 0.9909 0.0035 0.047 Uiso 0.421(2) 1 calc PR A 1
C18 C 0.5345(7) 0.7530(4) 0.0570(2) 0.0202(13) Uani 0.421(2) 1 d PD A 1
H18 H 0.5968 0.7072 0.0407 0.024 Uiso 0.421(2) 1 calc PR A 1
C19 C 0.429(3) 0.7112(15) 0.0940(8) 0.035(6) Uani 0.421(2) 1 d PD A 1
H19A H 0.3671 0.7556 0.1103 0.052 Uiso 0.421(2) 1 calc PR A 1
H19B H 0.4960 0.6800 0.1186 0.052 Uiso 0.421(2) 1 calc PR A 1
H19C H 0.3544 0.6709 0.0768 0.052 Uiso 0.421(2) 1 calc PR A 1
C20 C 0.4289(12) 0.8000(8) 0.0176(3) 0.031(2) Uani 0.421(2) 1 d PD A 1
H20A H 0.3483 0.7602 0.0032 0.047 Uiso 0.421(2) 1 calc PR A 1
H20B H 0.4962 0.8214 -0.0082 0.047 Uiso 0.421(2) 1 calc PR A 1
H20C H 0.3747 0.8485 0.0327 0.047 Uiso 0.421(2) 1 calc PR A 1
P1' P 0.69961(13) 0.78812(7) 0.05874(4) 0.0182(4) Uani 0.579(2) 1 d P A 2
C15' C 0.7826(6) 0.8989(3) 0.0668(2) 0.0254(11) Uani 0.579(2) 1 d PD A 2
H15' H 0.7780 0.9158 0.1022 0.031 Uiso 0.579(2) 1 calc PR A 2
C16' C 0.9589(12) 0.8972(13) 0.0532(7) 0.038(3) Uani 0.579(2) 1 d PD A 2
H16D H 0.9654 0.8764 0.0194 0.057 Uiso 0.579(2) 1 calc PR A 2
H16E H 1.0202 0.8588 0.0758 0.057 Uiso 0.579(2) 1 calc PR A 2
H16F H 1.0038 0.9554 0.0558 0.057 Uiso 0.579(2) 1 calc PR A 2
C17' C 0.6824(12) 0.9630(8) 0.0350(6) 0.030(2) Uani 0.579(2) 1 d PD A 2
H17D H 0.7346 1.0195 0.0364 0.045 Uiso 0.579(2) 1 calc PR A 2
H17E H 0.5746 0.9677 0.0475 0.045 Uiso 0.579(2) 1 calc PR A 2
H17F H 0.6742 0.9428 0.0008 0.045 Uiso 0.579(2) 1 calc PR A 2
C18' C 0.4861(5) 0.7939(3) 0.07698(17) 0.0230(10) Uani 0.579(2) 1 d PD A 2
H18' H 0.4739 0.8421 0.1008 0.028 Uiso 0.579(2) 1 calc PR A 2
C19' C 0.4346(16) 0.7095(9) 0.1000(6) 0.023(3) Uani 0.579(2) 1 d PD A 2
H19D H 0.3188 0.7108 0.1046 0.034 Uiso 0.579(2) 1 calc PR A 2
H19E H 0.4926 0.7018 0.1320 0.034 Uiso 0.579(2) 1 calc PR A 2
H19F H 0.4594 0.6616 0.0783 0.034 Uiso 0.579(2) 1 calc PR A 2
C20' C 0.3817(9) 0.8110(6) 0.0297(2) 0.0273(16) Uani 0.579(2) 1 d PD A 2
H20D H 0.3997 0.7656 0.0057 0.041 Uiso 0.579(2) 1 calc PR A 2
H20E H 0.4108 0.8667 0.0159 0.041 Uiso 0.579(2) 1 calc PR A 2
H20F H 0.2682 0.8117 0.0374 0.041 Uiso 0.579(2) 1 calc PR A 2

loop_
_atom_site_aniso_label
_atom_site_aniso_U_11
_atom_site_aniso_U_22
_atom_site_aniso_U_33
_atom_site_aniso_U_23
_atom_site_aniso_U_13
_atom_site_aniso_U_12
Br1 0.03185(16) 0.02373(16) 0.03256(15) 0.00167(11) -0.00699(11) 0.00646(11)
Br2 0.03358(18) 0.02523(17) 0.04644(18) 0.01140(12) 0.00057(13) 0.00868(12)
C1 0.0168(13) 0.0143(13) 0.0411(15) 0.0048(11) -0.0078(11) -0.0033(10)
C2 0.0167(13) 0.0161(14) 0.0591(19) -0.0002(12) -0.0040(12) -0.0043(11)
C3 0.0195(14) 0.0266(16) 0.067(2) -0.0152(14) -0.0020(13) -0.0039(12)
C4 0.0250(17) 0.039(2) 0.104(3) -0.034(2) 0.0118(18) -0.0105(15)
C5 0.0153(17) 0.0189(18) 0.189(6) -0.016(3) 0.018(2) 0.0029(14)
C6 0.0185(17) 0.0263(19) 0.154(5) 0.017(2) 0.014(2) 0.0026(14)
C7 0.0111(13) 0.0191(15) 0.105(3) 0.0210(16) -0.0043(15) -0.0043(11)
C8 0.0170(15) 0.045(2) 0.085(3) 0.0453(19) -0.0093(15) -0.0107(14)
C9 0.0215(15) 0.0340(17) 0.0567(19) 0.0262(14) -0.0160(13) -0.0163(13)
C10 0.052(2) 0.060(2) 0.052(2) 0.0382(19) -0.0320(17) -0.042(2)
C11 0.067(3) 0.054(2) 0.0373(18) 0.0117(16) -0.0100(17) -0.039(2)
C12 0.055(2) 0.0396(19) 0.0396(17) -0.0019(14) 0.0030(15) -0.0265(16)
C13 0.0300(15) 0.0245(15) 0.0361(15) 0.0034(12) -0.0032(12) -0.0090(12)
C14 0.0210(14) 0.0235(15) 0.0366(15) 0.0098(11) -0.0099(11) -0.0115(11)
C21 0.0188(13) 0.0146(13) 0.0357(14) 0.0052(10) -0.0038(10) 0.0003(10)
C22 0.0143(12) 0.0169(13) 0.0317(13) 0.0023(10) -0.0009(10) -0.0031(10)
C23 0.0258(14) 0.0247(15) 0.0292(14) 0.0085(11) -0.0011(11) -0.0022(11)
C24 0.0302(15) 0.0347(16) 0.0240(13) 0.0028(11) 0.0035(11) -0.0081(12)
C25 0.0194(13) 0.0242(15) 0.0329(14) -0.0021(11) 0.0035(11) -0.0030(11)
C26 0.0189(13) 0.0206(14) 0.0302(13) 0.0020(10) 0.0002(10) 0.0021(10)
C27 0.0140(12) 0.0174(13) 0.0283(13) 0.0003(10) -0.0007(10) -0.0014(10)
C28 0.0188(13) 0.0175(13) 0.0247(12) 0.0001(10) -0.0029(10) 0.0009(10)
C29 0.0203(13) 0.0174(13) 0.0277(13) -0.0022(10) -0.0012(10) -0.0002(10)
C30 0.0297(15) 0.0205(14) 0.0292(13) -0.0001(11) 0.0006(11) 0.0063(11)
C31 0.0339(16) 0.0299(16) 0.0317(14) -0.0053(12) 0.0074(12) 0.0039(13)
C32 0.0324(16) 0.0197(14) 0.0454(17) -0.0075(12) 0.0091(13) 0.0063(12)
C33 0.0226(14) 0.0167(14) 0.0440(16) 0.0002(11) 0.0022(12) 0.0028(11)
C34 0.0166(12) 0.0145(13) 0.0358(14) 0.0003(10) -0.0006(10) 0.0002(10)
P2 0.0331(4) 0.0244(4) 0.0208(3) -0.0010(3) 0.0000(3) 0.0134(3)
C35 0.0431(17) 0.0233(15) 0.0264(13) 0.0013(11) 0.0051(12) 0.0060(13)
C36 0.053(2) 0.0290(17) 0.054(2) -0.0002(14) 0.0205(16) -0.0031(15)
C37 0.073(2) 0.0217(16) 0.0464(18) 0.0020(13) 0.0073(17) 0.0147(16)
C38 0.0299(16) 0.0354(17) 0.0315(14) -0.0089(12) -0.0046(12) 0.0155(13)
C39 0.0266(15) 0.0392(18) 0.0439(17) -0.0151(14) -0.0081(13) 0.0058(13)
C40 0.0426(19) 0.057(2) 0.0403(17) -0.0080(16) -0.0120(14) 0.0253(17)
P1 0.0199(8) 0.0157(9) 0.0220(9) 0.0003(6) -0.0022(6) 0.0004(6)
C15 0.031(4) 0.014(4) 0.026(4) 0.000(3) 0.001(3) -0.004(3)
C16 0.035(8) 0.035(9) 0.060(9) 0.013(7) -0.002(6) -0.025(7)
C17 0.024(8) 0.021(5) 0.049(7) 0.005(4) 0.003(6) -0.008(5)
C18 0.015(3) 0.022(3) 0.023(3) 0.000(3) -0.003(2) 0.000(3)
C19 0.035(10) 0.039(12) 0.029(8) -0.001(6) -0.009(6) 0.005(7)
C20 0.027(6) 0.038(6) 0.029(5) -0.002(4) -0.002(4) 0.006(5)
P1' 0.0169(6) 0.0158(6) 0.0214(6) -0.0002(5) -0.0019(4) 0.0007(4)
C15' 0.027(3) 0.019(3) 0.030(3) -0.003(2) 0.000(2) -0.003(2)
C16' 0.027(5) 0.021(5) 0.066(8) 0.004(6) 0.007(4) -0.001(3)
C17' 0.025(6) 0.017(3) 0.047(5) 0.010(3) -0.001(4) -0.001(4)
C18' 0.016(2) 0.023(3) 0.030(2) -0.005(2) -0.0005(18) 0.0010(19)
C19' 0.016(6) 0.024(7) 0.030(5) -0.006(4) 0.008(4) -0.012(5)
C20' 0.021(4) 0.029(3) 0.031(4) -0.007(3) -0.006(3) 0.010(3)

loop_
_atom_type_symbol
_atom_type_description
_atom_type_scat_dispersion_real
_atom_type_scat_dispersion_imag
_atom_type_scat_source
C C 0.0033 0.0016 'International Tables Vol C Tables 4.2.6.8 and 6.1.1.4'
H H 0.0000 0.0000 'International Tables Vol C Tables 4.2.6.8 and 6.1.1.4'
P P 0.1023 0.0942 'International Tables Vol C Tables 4.2.6.8 and 6.1.1.4'
Br Br -0.2901 2.4595 'International Tables Vol C Tables 4.2.6.8 and 6.1.1.4'

loop_
_geom_angle_atom_site_label_1
_geom_angle_atom_site_label_2
_geom_angle_atom_site_label_3
_geom_angle
_geom_angle_site_symmetry_1
_geom_angle_site_symmetry_3
_geom_angle_publ_flag
C2 C1 C14 123.2(2) . . ?
C2 C1 Br1 118.7(2) . . ?
C14 C1 Br1 118.1(2) . . ?
C1 C2 C3 122.4(3) . . ?
C1 C2 C7 117.7(3) . . ?
C3 C2 C7 119.9(3) . . ?
C4 C3 C2 120.5(3) . . ?
C3 C4 C5 119.5(4) . . ?
C6 C5 C4 121.1(3) . . ?
C5 C6 C7 122.6(4) . . ?
C6 C7 C8 122.6(3) . . ?
C6 C7 C2 116.3(4) . . ?
C8 C7 C2 121.1(3) . . ?
C9 C8 C7 119.0(3) . . ?
C9 C8 P1 139.7(3) . . ?
C7 C8 P1 101.2(3) . . ?
C9 C8 P1' 108.0(3) . . ?
C7 C8 P1' 132.8(3) . . ?
P1 C8 P1' 32.47(7) . . ?
C8 C9 C14 120.7(3) . . ?
C8 C9 C10 123.2(3) . . ?
C14 C9 C10 116.1(3) . . ?
C11 C10 C9 122.7(3) . . ?
C10 C11 C12 120.1(3) . . ?
C13 C12 C11 120.8(4) . . ?
C12 C13 C14 121.5(3) . . ?
C1 C14 C13 123.1(2) . . ?
C1 C14 C9 118.1(3) . . ?
C13 C14 C9 118.7(3) . . ?
C34 C21 C22 122.8(2) . . ?
C34 C21 Br2 118.67(19) . . ?
C22 C21 Br2 118.57(19) . . ?
C21 C22 C23 122.7(2) . . ?
C21 C22 C27 118.5(2) . . ?
C23 C22 C27 118.8(2) . . ?
C24 C23 C22 121.5(2) . . ?
C23 C24 C25 120.0(2) . . ?
C26 C25 C24 120.4(2) . . ?
C25 C26 C27 122.5(2) . . ?
C28 C27 C26 122.7(2) . . ?
C28 C27 C22 120.5(2) . . ?
C26 C27 C22 116.8(2) . . ?
C29 C28 C27 119.1(2) . . ?
C29 C28 P2 116.13(18) . . ?
C27 C28 P2 124.71(18) . . ?
C28 C29 C30 122.4(2) . . ?
C28 C29 C34 120.6(2) . . ?
C30 C29 C34 117.0(2) . . ?
C31 C30 C29 121.8(2) . . ?
C30 C31 C32 120.6(3) . . ?
C33 C32 C31 120.6(2) . . ?
C32 C33 C34 121.2(3) . . ?
C21 C34 C33 122.9(2) . . ?
C21 C34 C29 118.4(2) . . ?
C33 C34 C29 118.7(2) . . ?
C28 P2 C38 106.31(12) . . ?
C28 P2 C35 100.38(12) . . ?
C38 P2 C35 107.43(12) . . ?
C37 C35 C36 110.4(3) . . ?
C37 C35 P2 111.5(2) . . ?
C36 C35 P2 107.31(19) . . ?
C39 C38 C40 109.3(3) . . ?
C39 C38 P2 109.70(19) . . ?
C40 C38 P2 107.5(2) . . ?
C18 P1 C15 106.5(3) . . ?
C18 P1 C8 94.1(2) . . ?
C15 P1 C8 102.1(2) . . ?
C16 C15 C17 108.8(13) . . ?
C16 C15 P1 111.1(11) . . ?
C17 C15 P1 109.0(7) . . ?
C19 C18 C20 109.5(11) . . ?
C19 C18 P1 108.7(11) . . ?
C20 C18 P1 112.3(6) . . ?
C15' P1' C18' 106.0(2) . . ?
C15' P1' C8 97.7(2) . . ?
C18' P1' C8 104.38(17) . . ?
C16' C15' C17' 111.9(9) . . ?
C16' C15' P1' 108.1(8) . . ?
C17' C15' P1' 110.3(7) . . ?
C19' C18' C20' 109.5(8) . . ?
C19' C18' P1' 111.0(6) . . ?
C20' C18' P1' 106.8(4) . . ?

loop_
_geom_bond_atom_site_label_1
_geom_bond_atom_site_label_2
_geom_bond_distance
_geom_bond_site_symmetry_2
_geom_bond_publ_flag
Br1 C1 1.917(2) . ?
Br2 C21 1.913(2) . ?
C1 C2 1.398(4) . ?
C1 C14 1.401(4) . ?
C2 C3 1.427(4) . ?
C2 C7 1.450(4) . ?
C3 C4 1.369(4) . ?
C4 C5 1.420(6) . ?
C5 C6 1.347(7) . ?
C6 C7 1.420(5) . ?
C7 C8 1.421(5) . ?
C8 C9 1.410(5) . ?
C8 P1 1.905(3) . ?
C8 P1' 1.931(3) . ?
C9 C14 1.453(4) . ?
C9 C10 1.454(5) . ?
C10 C11 1.349(6) . ?
C11 C12 1.404(5) . ?
C12 C13 1.361(4) . ?
C13 C14 1.428(4) . ?
C21 C34 1.399(4) . ?
C21 C22 1.401(4) . ?
C22 C23 1.440(4) . ?
C22 C27 1.446(3) . ?
C23 C24 1.356(4) . ?
C24 C25 1.421(4) . ?
C25 C26 1.359(4) . ?
C26 C27 1.430(3) . ?
C27 C28 1.424(3) . ?
C28 C29 1.419(3) . ?
C28 P2 1.863(3) . ?
C29 C30 1.443(4) . ?
C29 C34 1.450(3) . ?
C30 C31 1.368(4) . ?
C31 C32 1.410(4) . ?
C32 C33 1.361(4) . ?
C33 C34 1.442(4) . ?
P2 C38 1.872(3) . ?
P2 C35 1.872(3) . ?
C35 C37 1.528(4) . ?
C35 C36 1.533(4) . ?
C38 C39 1.527(4) . ?
C38 C40 1.538(4) . ?
P1 C18 1.853(6) . ?
P1 C15 1.863(7) . ?
C15 C16 1.527(13) . ?
C15 C17 1.530(12) . ?
C18 C19 1.518(12) . ?
C18 C20 1.536(10) . ?
P1' C15' 1.865(5) . ?
P1' C18' 1.874(5) . ?
C15' C16' 1.534(10) . ?
C15' C17' 1.537(9) . ?
C18' C19' 1.527(10) . ?
C18' C20' 1.537(8) . ?

loop_
_geom_torsion_atom_site_label_1
_geom_torsion_atom_site_label_2
_geom_torsion_atom_site_label_3
_geom_torsion_atom_site_label_4
_geom_torsion
_geom_torsion_site_symmetry_1
_geom_torsion_site_symmetry_2
_geom_torsion_site_symmetry_3
_geom_torsion_site_symmetry_4
_geom_torsion_publ_flag
C14 C1 C2 C3 -177.7(2) . . . . ?
Br1 C1 C2 C3 2.4(3) . . . . ?
C14 C1 C2 C7 2.9(4) . . . . ?
Br1 C1 C2 C7 -176.97(19) . . . . ?
C1 C2 C3 C4 178.8(3) . . . . ?
C7 C2 C3 C4 -1.8(4) . . . . ?
C2 C3 C4 C5 0.5(4) . . . . ?
C3 C4 C5 C6 0.4(5) . . . . ?
C4 C5 C6 C7 0.1(6) . . . . ?
C5 C6 C7 C8 178.9(3) . . . . ?
C5 C6 C7 C2 -1.4(5) . . . . ?
C1 C2 C7 C6 -178.4(3) . . . . ?
C3 C2 C7 C6 2.2(4) . . . . ?
C1 C2 C7 C8 1.3(4) . . . . ?
C3 C2 C7 C8 -178.1(3) . . . . ?
C6 C7 C8 C9 175.4(3) . . . . ?
C2 C7 C8 C9 -4.3(4) . . . . ?
C6 C7 C8 P1 -1.7(3) . . . . ?
C2 C7 C8 P1 178.6(2) . . . . ?
C6 C7 C8 P1' -10.2(5) . . . . ?
C2 C7 C8 P1' 170.1(2) . . . . ?
C7 C8 C9 C14 3.3(4) . . . . ?
P1 C8 C9 C14 178.9(3) . . . . ?
P1' C8 C9 C14 -172.4(2) . . . . ?
C7 C8 C9 C10 -176.0(3) . . . . ?
P1 C8 C9 C10 -0.5(5) . . . . ?
P1' C8 C9 C10 8.3(3) . . . . ?
C8 C9 C10 C11 178.2(3) . . . . ?
C14 C9 C10 C11 -1.1(4) . . . . ?
C9 C10 C11 C12 1.7(5) . . . . ?
C10 C11 C12 C13 -0.7(5) . . . . ?
C11 C12 C13 C14 -0.8(4) . . . . ?
C2 C1 C14 C13 176.6(2) . . . . ?
Br1 C1 C14 C13 -3.5(3) . . . . ?
C2 C1 C14 C9 -3.9(4) . . . . ?
Br1 C1 C14 C9 175.97(18) . . . . ?
C12 C13 C14 C1 -179.1(3) . . . . ?
C12 C13 C14 C9 1.4(4) . . . . ?
C8 C9 C14 C1 0.7(4) . . . . ?
C10 C9 C14 C1 -179.9(2) . . . . ?
C8 C9 C14 C13 -179.8(3) . . . . ?
C10 C9 C14 C13 -0.4(4) . . . . ?
C34 C21 C22 C23 175.8(2) . . . . ?
Br2 C21 C22 C23 -4.1(3) . . . . ?
C34 C21 C22 C27 -3.7(4) . . . . ?
Br2 C21 C22 C27 176.34(18) . . . . ?
C21 C22 C23 C24 -178.8(3) . . . . ?
C27 C22 C23 C24 0.7(4) . . . . ?
C22 C23 C24 C25 -1.4(4) . . . . ?
C23 C24 C25 C26 0.6(4) . . . . ?
C24 C25 C26 C27 1.0(4) . . . . ?
C25 C26 C27 C28 177.6(2) . . . . ?
C25 C26 C27 C22 -1.6(4) . . . . ?
C21 C22 C27 C28 1.0(4) . . . . ?
C23 C22 C27 C28 -178.5(2) . . . . ?
C21 C22 C27 C26 -179.7(2) . . . . ?
C23 C22 C27 C26 0.8(3) . . . . ?
C26 C27 C28 C29 -177.5(2) . . . . ?
C22 C27 C28 C29 1.8(4) . . . . ?
C26 C27 C28 P2 0.6(4) . . . . ?
C22 C27 C28 P2 179.83(18) . . . . ?
C27 C28 C29 C30 177.5(2) . . . . ?
P2 C28 C29 C30 -0.7(3) . . . . ?
C27 C28 C29 C34 -2.1(4) . . . . ?
P2 C28 C29 C34 179.70(19) . . . . ?
C28 C29 C30 C31 -178.9(3) . . . . ?
C34 C29 C30 C31 0.7(4) . . . . ?
C29 C30 C31 C32 -0.5(4) . . . . ?
C30 C31 C32 C33 -0.3(5) . . . . ?
C31 C32 C33 C34 0.7(4) . . . . ?
C22 C21 C34 C33 -176.3(2) . . . . ?
Br2 C21 C34 C33 3.6(3) . . . . ?
C22 C21 C34 C29 3.4(4) . . . . ?
Br2 C21 C34 C29 -176.64(18) . . . . ?
C32 C33 C34 C21 179.4(3) . . . . ?
C32 C33 C34 C29 -0.4(4) . . . . ?
C28 C29 C34 C21 -0.4(4) . . . . ?
C30 C29 C34 C21 179.9(2) . . . . ?
C28 C29 C34 C33 179.3(2) . . . . ?
C30 C29 C34 C33 -0.3(4) . . . . ?
C29 C28 P2 C38 -130.5(2) . . . . ?
C27 C28 P2 C38 51.4(2) . . . . ?
C29 C28 P2 C35 117.7(2) . . . . ?
C27 C28 P2 C35 -60.4(2) . . . . ?
C28 P2 C35 C37 165.7(2) . . . . ?
C38 P2 C35 C37 54.8(2) . . . . ?
C28 P2 C35 C36 -73.4(2) . . . . ?
C38 P2 C35 C36 175.8(2) . . . . ?
C28 P2 C38 C39 40.7(2) . . . . ?
C35 P2 C38 C39 147.45(19) . . . . ?
C28 P2 C38 C40 159.4(2) . . . . ?
C35 P2 C38 C40 -93.8(2) . . . . ?
C9 C8 P1 C18 65.5(4) . . . . ?
C7 C8 P1 C18 -118.5(3) . . . . ?
P1' C8 P1 C18 49.9(2) . . . . ?
C9 C8 P1 C15 -42.3(4) . . . . ?
C7 C8 P1 C15 133.7(3) . . . . ?
P1' C8 P1 C15 -57.9(3) . . . . ?
C18 P1 C15 C16 -143.3(12) . . . . ?
C8 P1 C15 C16 -45.3(12) . . . . ?
C18 P1 C15 C17 96.8(11) . . . . ?
C8 P1 C15 C17 -165.2(10) . . . . ?
C15 P1 C18 C19 -178.9(11) . . . . ?
C8 P1 C18 C19 77.2(11) . . . . ?
C15 P1 C18 C20 -57.5(6) . . . . ?
C8 P1 C18 C20 -161.4(5) . . . . ?
C9 C8 P1' C15' -116.4(3) . . . . ?
C7 C8 P1' C15' 68.8(3) . . . . ?
P1 C8 P1' C15' 53.1(2) . . . . ?
C9 C8 P1' C18' 134.9(2) . . . . ?
C7 C8 P1' C18' -40.0(4) . . . . ?
P1 C8 P1' C18' -55.67(19) . . . . ?
C18' P1' C15' C16' 179.0(8) . . . . ?
C8 P1' C15' C16' 71.5(9) . . . . ?
C18' P1' C15' C17' -58.4(6) . . . . ?
C8 P1' C15' C17' -165.8(6) . . . . ?
C15' P1' C18' C19' -147.7(8) . . . . ?
C8 P1' C18' C19' -45.1(8) . . . . ?
C15' P1' C18' C20' 93.0(5) . . . . ?
C8 P1' C18' C20' -164.5(4) . . . . ?
